data_7135378
loop_
_publ_author_name
'Maji, Subrata'
'Gupta, Prachi'
'Clowes, Rob'
'Matsushita, Yoshitaka'
'Shrestha, Lok Kumar'
'Slater, Anna G.'
'Hill, Jonathan P.'
'Chahal, Mandeep K.'

_publ_section_title
;
 Central-metal-cation-based modulation of gas adsorption selectivity in
 porous tetrapyrrolic materials.
;
_journal_issue 18
_journal_name_full 'Chemical communications (Cambridge, England)'
_journal_page_first 5227
_journal_page_last 5231
_journal_paper_doi 10.1039/d5cc06796k
_journal_volume 62
_journal_year 2026
_chemical_formula_moiety 'C83 H90 Cu N10 O4, 1.85(C H Cl3)'
_chemical_formula_sum 'C84.85 H91.85 Cl5.55 Cu N10 O4'
_chemical_formula_weight 1576.02
_chemical_name_common alpha-CuOX1
_chemical_name_systematic alpha-CuOX1
_chemical_properties_physical Air-sensitive,Oxygen-sensitive
_space_group_crystal_system monoclinic
_space_group_IT_number 14
_space_group_name_Hall '-P 2ybc'
_space_group_name_H-M_alt 'P 1 21/c 1'
_atom_sites_solution_hydrogens geom
_atom_sites_solution_primary iterative
_audit_creation_date 2025-08-08
_audit_creation_method
;
Olex2 1.5
(compiled 2022.04.07 svn.rca3783a0 for OlexSys, GUI svn.r6498)
;
_audit_update_record
;
2025-11-10 deposited with the CCDC.	2026-02-10 downloaded from the CCDC.
;
_cell_angle_alpha 90
_cell_angle_beta 100.624(4)
_cell_angle_gamma 90
_cell_formula_units_Z 4
_cell_length_a 19.665(3)
_cell_length_b 13.997(2)
_cell_length_c 32.546(5)
_cell_measurement_reflns_used 9965
_cell_measurement_temperature 113(2)
_cell_measurement_theta_max 36.08
_cell_measurement_theta_min 2.29
_cell_volume 8805(2)
_computing_cell_refinement 'CrystalClear (Rigaku, 1997--2002)'
_computing_data_collection 'CrystalClear (Rigaku, 1997--2002)'
_computing_data_reduction 'CrystalClear (Rigaku, 1997--2002)'
_computing_molecular_graphics 'Olex2 1.5 (Dolomanov et al., 2009)'
_computing_publication_material 'Olex2 1.5 (Dolomanov et al., 2009)'
_computing_structure_refinement 'SHELXL 2018/1 (Sheldrick, 2015)'
_computing_structure_solution 'SHELXT (Sheldrick, 2014)'
_diffrn_ambient_temperature 113.15
_diffrn_measured_fraction_theta_full 0.964
_diffrn_measured_fraction_theta_max 0.964
_diffrn_measurement_device
;
Rigaku AFC11 Saturn724+ (4x4 bin mode)
;
_diffrn_measurement_method dtprofit.ref
_diffrn_radiation_detector CCD
_diffrn_radiation_monochromator Confocal
_diffrn_radiation_source 'Rotating Anode'
_diffrn_radiation_type CuK\a
_diffrn_radiation_wavelength 1.54178
_diffrn_reflns_av_R_equivalents 0.0649
_diffrn_reflns_av_unetI/netI 0.0423
_diffrn_reflns_Laue_measured_fraction_full 0.964
_diffrn_reflns_Laue_measured_fraction_max 0.964
_diffrn_reflns_limit_h_max 14
_diffrn_reflns_limit_h_min -14
_diffrn_reflns_limit_k_max 10
_diffrn_reflns_limit_k_min -10
_diffrn_reflns_limit_l_max 24
_diffrn_reflns_limit_l_min -24
_diffrn_reflns_number 23754
_diffrn_reflns_point_group_measured_fraction_full 0.964
_diffrn_reflns_point_group_measured_fraction_max 0.964
_diffrn_reflns_theta_full 36.217
_diffrn_reflns_theta_max 36.217
_diffrn_reflns_theta_min 2.763
_exptl_absorpt_coefficient_mu 2.305
_exptl_absorpt_correction_T_max 0.6598
_exptl_absorpt_correction_T_min 0.4211
_exptl_absorpt_correction_type multi-scan
_exptl_absorpt_process_details
;
CrystalClear (Rigaku, 1997--2002)
;
_exptl_crystal_colour 'dull dark green'
_exptl_crystal_colour_lustre dull
_exptl_crystal_colour_modifier dark
_exptl_crystal_colour_primary green
_exptl_crystal_density_diffrn 1.189
_exptl_crystal_description plate
_exptl_crystal_F_000 3305
_exptl_crystal_size_max 0.329
_exptl_crystal_size_mid 0.263
_exptl_crystal_size_min 0.029
_refine_diff_density_max 1.296
_refine_diff_density_min -1.088
_refine_diff_density_rms 0.105
_refine_ls_extinction_method none
_refine_ls_goodness_of_fit_ref 1.758
_refine_ls_hydrogen_treatment constr
_refine_ls_matrix_type full
_refine_ls_number_parameters 546
_refine_ls_number_reflns 4001
_refine_ls_number_restraints 11
_refine_ls_restrained_S_all 1.757
_refine_ls_R_factor_all 0.1379
_refine_ls_R_factor_gt 0.1234
_refine_ls_shift/su_max 0.000
_refine_ls_shift/su_mean 0.000
_refine_ls_structure_factor_coef Fsqd
_refine_ls_weighting_details 'w=1/[\s^2^(Fo^2^)+(0.2000P)^2^] where P=(Fo^2^+2Fc^2^)/3'
_refine_ls_weighting_scheme calc
_refine_ls_wR_factor_gt 0.3586
_refine_ls_wR_factor_ref 0.3806
_reflns_Friedel_coverage 0.000
_reflns_number_gt 3248
_reflns_number_total 4001
_reflns_threshold_expression 'I > 2\s(I)'
_cod_data_source_file d5cc06796k2.cif
_cod_data_source_block 2
_cod_depositor_comments 'Adding full bibliography for 7135377--7135378.cif.'
_cod_database_code 7135378
_shelx_shelxl_version_number 2018/1
_shelx_space_group_comment
;
The symmetry employed for this shelxl refinement is uniquely defined
by the following loop, which should always be used as a source of
symmetry information in preference to the above space-group names.
They are only intended as comments.
;
_shelx_estimated_absorpt_t_max 0.936
_shelx_estimated_absorpt_t_min 0.518
_olex2_refinement_description
;
1. Fixed Uiso
 At 1.2 times of:
  All C(H) groups
 At 1.5 times of:
  All C(H,H,H) groups, All O(H) groups
2. Restrained distances
 C2CL-Cl6
 1.8 with sigma of 0.02
 C3CL-Cl7
 1.8 with sigma of 0.02
 C3CL-Cl8
 1.8 with sigma of 0.02
 C3CL-Cl9
 1.8 with sigma of 0.02
 H1-H1A
 2.5 with sigma of 0.02
 H1A-HA
 2.5 with sigma of 0.02
 H1A-HE
 2.5 with sigma of 0.02
 H2A-HI
 2.5 with sigma of 0.02
 H-H2A
 2.5 with sigma of 0.02
 H2A-H3
 2.5 with sigma of 0.02
 H4A-H02D
 2.5 with sigma of 0.02
3. Uiso/Uaniso restraints and constraints
Uanis(Cl4) = Uanis(Cl1)
Uanis(Cl5) = Uanis(Cl1)
Uanis(Cl6) = Uanis(Cl1)
Uanis(Cl7) = Uanis(Cl1)
Uanis(Cl8) = Uanis(Cl1)
Uanis(Cl9) = Uanis(Cl1)
Uiso(C3CL) = Uiso(C1CL)
4. Others
 Fixed Sof: C3CL(0.6) H3CL(0.6) C2CL(0.4) H2CL(0.4) C1CL(0.85) H1CL(0.85)
 Cl1(0.85) Cl2(0.85) Cl3(0.85) Cl4(0.4) Cl5(0.4) Cl6(0.4) Cl7(0.6) Cl8(0.6)
 Cl9(0.6)
5.a Ternary CH refined with riding coordinates:
 C3CL(H3CL), C2CL(H2CL), C1CL(H1CL)
5.b Aromatic/amide H refined with riding coordinates:
 C01F(H01F), C01G(H01G), C01H(H01H), C01J(H01J), C01N(H01N), C01P(H01P),
 C01T(H01T), C01X(H01X), C02E(H02G), C02F(H02H), C016(H016), C017(H017),
 C018(H018), C022(H022), C023(H023)
5.c Idealised Me refined as rotating group:
 C01Y(H01A,H01B,H01C), C01Z(H01D,H01E,H01I), C02A(H02A,H02B,H02C), C02D(H02D,
 H02E,H02F), C02G(H02I,H02J,H02K), C02H(H02L,H02M,H02N), C02I(H02O,H02P,H02Q),
 C02J(H02R,H02S,H02T), C02L(H02U,H02V,H02W), C02M(H02X,H02Y,H), C02N(H02Z,HA,
 HB), C02O(H02,HC,HD), C02P(H1,HE,HF), C02Q(H2,HG,HH), C02T(H3,HI,HJ), C02U(H4,
 HK,HL), C02Y(H5,HM,HN), C02Z(H6,HO,HP), C024(H7,HQ,HR), C025(H8,HS,HT),
 C026(H9,HU,HV), C028(H10,HW,HX), C029(H11,HY,HZ), C030(H03A,H03B,H03C)
5.d Idealised tetrahedral OH refined as rotating group:
 O1(H1A), O2(H2A), O4(H4A)
;
_smtbx_masks_void_probe_radius 1.2
_smtbx_masks_void_truncation_radius 1.2
_olex2_submission_special_instructions 'No special instructions were received'

loop_
_space_group_symop_operation_xyz
'x, y, z'
'-x, y+1/2, -z+1/2'
'-x, -y, -z'
'x, -y-1/2, z-1/2'

loop_
_atom_site_label
_atom_site_type_symbol
_atom_site_fract_x
_atom_site_fract_y
_atom_site_fract_z
_atom_site_U_iso_or_equiv
_atom_site_adp_type
_atom_site_occupancy
_atom_site_site_symmetry_order
_atom_site_calc_flag
_atom_site_refinement_flags_posn
_atom_site_refinement_flags_adp
_atom_site_refinement_flags_occupancy
_atom_site_disorder_assembly
_atom_site_disorder_group
C00G C 0.6460(8) 0.3919(10) 0.4511(5) 0.039(5) Uiso 1 1 d . . . . .
C00I C 0.5904(7) 0.2276(10) 0.5753(5) 0.039(5) Uiso 1 1 d . . . . .
C00J C 0.4366(9) 0.0652(12) 0.5372(6) 0.043(5) Uiso 1 1 d . . . . .
C00L C 0.7933(8) 0.3781(10) 0.6592(4) 0.035(5) Uiso 1 1 d . . . . .
C00M C 0.7004(8) 0.4504(11) 0.4639(5) 0.042(5) Uiso 1 1 d . . . . .
C00N C 0.6399(10) 0.2590(12) 0.6078(5) 0.042(5) Uiso 1 1 d . . . . .
C00O C 0.4125(10) 0.0517(14) 0.4932(6) 0.043(5) Uiso 1 1 d . . . . .
C00Q C 0.5464(7) 0.2217(10) 0.4997(4) 0.032(4) Uiso 1 1 d . . . . .
C00R C 0.4965(8) 0.1539(11) 0.5038(5) 0.028(4) Uiso 1 1 d . . . . .
C00S C 0.5185(8) 0.4190(11) 0.3463(5) 0.045(5) Uiso 1 1 d . . . . .
C00T C 0.6147(8) 0.3317(10) 0.4776(5) 0.040(5) Uiso 1 1 d . . . . .
C00U C 0.5325(8) 0.0334(11) 0.6367(5) 0.049(5) Uiso 1 1 d . . . . .
C00V C 0.3563(9) -0.0409(12) 0.5485(6) 0.042(5) Uiso 1 1 d . . . . .
C00W C 0.6142(8) 0.3883(10) 0.4058(5) 0.049(5) Uiso 1 1 d . . . . .
C00X C 0.5627(8) 0.3783(10) 0.3193(6) 0.043(5) Uiso 1 1 d . . . . .
C00Y C 0.5312(8) 0.1617(10) 0.5834(4) 0.041(5) Uiso 1 1 d . . . . .
C00Z C 0.3364(9) -0.0508(12) 0.5056(6) 0.045(5) Uiso 1 1 d . . . . .
C01A C 0.6746(8) 0.3044(11) 0.3048(5) 0.056(5) Uiso 1 1 d . . . . .
C01B C 0.3986(7) 0.2348(10) 0.6536(4) 0.045(5) Uiso 1 1 d . . . . .
C01C C 0.7868(9) 0.5319(11) 0.5035(5) 0.042(5) Uiso 1 1 d . . . . .
C01D C 0.8386(8) 0.5272(12) 0.5772(5) 0.043(5) Uiso 1 1 d . . . . .
C01E C 0.5554(7) -0.0643(11) 0.6545(4) 0.044(5) Uiso 1 1 d . . . . .
C01F C 0.9547(9) 0.6250(12) 0.5393(5) 0.059(5) Uiso 1 1 d . . . . .
H01F H 0.972616 0.565749 0.550742 0.071 Uiso 1 1 calc R U . . .
C01G C 0.7015(8) 0.2693(10) 0.6723(5) 0.046(5) Uiso 1 1 d . . . . .
H01G H 0.719055 0.260738 0.701229 0.056 Uiso 1 1 calc R U . . .
C01H C 0.5594(8) 0.0750(11) 0.6054(5) 0.050(5) Uiso 1 1 d . . . . .
H01H H 0.598670 0.046136 0.597413 0.060 Uiso 1 1 calc R U . . .
C01J C 0.6443(8) 0.2306(11) 0.6517(5) 0.057(5) Uiso 1 1 d . . . . .
H01J H 0.612309 0.192178 0.662969 0.068 Uiso 1 1 calc R U . . .
C01K C 0.4466(8) 0.4560(11) 0.3309(5) 0.050(5) Uiso 1 1 d . . . . .
C01L C 0.4547(8) 0.1795(12) 0.6369(5) 0.052(5) Uiso 1 1 d . . . . .
C01M C 0.9717(9) 0.7782(13) 0.5124(5) 0.057(5) Uiso 1 1 d . . . . .
C01N C 0.7810(8) 0.5571(11) 0.4609(5) 0.054(5) Uiso 1 1 d . . . . .
H01N H 0.811221 0.600602 0.450753 0.064 Uiso 1 1 calc R U . . .
C01O C 0.8220(8) 0.4379(11) 0.6319(6) 0.051(5) Uiso 1 1 d . . . . .
C01P C 0.4826(7) 0.2152(11) 0.6042(4) 0.050(5) Uiso 1 1 d . . . . .
H01P H 0.469801 0.277824 0.594527 0.060 Uiso 1 1 calc R U . . .
C01Q C 0.3183(10) -0.0903(13) 0.5760(6) 0.048(6) Uiso 1 1 d . . . . .
C01R C 0.8302(8) 0.3702(12) 0.7038(5) 0.055(5) Uiso 1 1 d . . . . .
C01S C 0.4768(9) 0.0851(13) 0.6528(6) 0.054(6) Uiso 1 1 d . . . . .
C01T C 0.6535(8) 0.3503(10) 0.3769(5) 0.052(5) Uiso 1 1 d . . . . .
H01T H 0.698561 0.326500 0.387462 0.063 Uiso 1 1 calc R U . . .
C01U C 0.8998(9) 0.7961(12) 0.5025(5) 0.065(6) Uiso 1 1 d . . . . .
C01V C 1.0778(9) 0.6838(12) 0.5462(5) 0.065(5) Uiso 1 1 d . . . . .
C01W C 0.8965(9) 0.3656(12) 0.7868(6) 0.053(5) Uiso 1 1 d . . . . .
C01X C 0.8559(9) 0.7217(12) 0.5117(5) 0.065(5) Uiso 1 1 d . . . . .
H01X H 0.807153 0.730103 0.505800 0.078 Uiso 1 1 calc R U . . .
C01Y C 0.7483(7) 0.2860(11) 0.3268(4) 0.055(5) Uiso 1 1 d . . . . .
H01A H 0.775285 0.261128 0.306691 0.083 Uiso 1 1 calc R U . . .
H01B H 0.748295 0.239246 0.349207 0.083 Uiso 1 1 calc R U . . .
H01C H 0.768963 0.345914 0.338759 0.083 Uiso 1 1 calc R U . . .
C01Z C 0.3837(8) 0.3343(11) 0.6343(5) 0.063(5) Uiso 1 1 d . . . . .
H01D H 0.361954 0.327899 0.604813 0.095 Uiso 1 1 calc R U . . .
H01E H 0.427232 0.369742 0.636398 0.095 Uiso 1 1 calc R U . . .
H01I H 0.352568 0.368874 0.649332 0.095 Uiso 1 1 calc R U . . .
C02A C 0.6772(9) 0.3800(11) 0.2683(5) 0.076(6) Uiso 1 1 d . . . . .
H02A H 0.717241 0.366494 0.255242 0.113 Uiso 1 1 calc R U . . .
H02B H 0.681174 0.444639 0.280026 0.113 Uiso 1 1 calc R U . . .
H02C H 0.634700 0.375053 0.247272 0.113 Uiso 1 1 calc R U . . .
C02B C 0.8547(8) 0.4365(12) 0.7731(5) 0.060(5) Uiso 1 1 d . . . . .
C02C C 0.9040(9) 0.2895(12) 0.7590(5) 0.070(6) Uiso 1 1 d . . . . .
C02D C 0.4439(9) 0.5290(11) 0.2939(5) 0.071(6) Uiso 1 1 d . . . . .
H02D H 0.447722 0.494384 0.268282 0.106 Uiso 1 1 calc DR U . . .
H02E H 0.482253 0.574407 0.300639 0.106 Uiso 1 1 calc R U . . .
H02F H 0.399861 0.563799 0.289759 0.106 Uiso 1 1 calc R U . . .
C02E C 0.8799(8) 0.5005(11) 0.6469(5) 0.058(5) Uiso 1 1 d . . . . .
H02G H 0.905903 0.504660 0.674496 0.069 Uiso 1 1 calc R U . . .
C02F C 0.8695(8) 0.2909(12) 0.7169(5) 0.068(6) Uiso 1 1 d . . . . .
H02H H 0.873306 0.239353 0.698505 0.082 Uiso 1 1 calc R U . . .
C02G C 0.4975(8) -0.1362(12) 0.6429(5) 0.078(6) Uiso 1 1 d . . . . .
H02I H 0.486172 -0.142736 0.612469 0.116 Uiso 1 1 calc R U . . .
H02J H 0.456499 -0.114226 0.653401 0.116 Uiso 1 1 calc R U . . .
H02K H 0.512218 -0.198248 0.655477 0.116 Uiso 1 1 calc R U . . .
C02H C 1.0952(9) 0.5889(12) 0.5696(5) 0.081(6) Uiso 1 1 d . . . . .
H02L H 1.144043 0.588966 0.583225 0.121 Uiso 1 1 calc R U . . .
H02M H 1.086723 0.535767 0.549717 0.121 Uiso 1 1 calc R U . . .
H02N H 1.066086 0.581465 0.590793 0.121 Uiso 1 1 calc R U . . .
C02I C 0.5815(9) -0.0656(12) 0.7031(5) 0.076(6) Uiso 1 1 d . . . . .
H02O H 0.622440 -0.024675 0.710264 0.114 Uiso 1 1 calc R U . . .
H02P H 0.593531 -0.131110 0.712306 0.114 Uiso 1 1 calc R U . . .
H02Q H 0.544858 -0.041752 0.717151 0.114 Uiso 1 1 calc R U . . .
C02J C 0.3302(8) 0.1775(12) 0.6422(5) 0.072(6) Uiso 1 1 d . . . . .
H02R H 0.316838 0.172984 0.611779 0.108 Uiso 1 1 calc R U . . .
H02S H 0.293667 0.210162 0.653614 0.108 Uiso 1 1 calc R U . . .
H02T H 0.336924 0.113176 0.654189 0.108 Uiso 1 1 calc R U . . .
C02K C 0.8406(10) 0.5220(14) 0.8015(6) 0.086(6) Uiso 1 1 d . . . . .
C02L C 1.1081(9) 0.7660(12) 0.5765(5) 0.078(6) Uiso 1 1 d . . . . .
H02U H 1.102287 0.827055 0.561525 0.116 Uiso 1 1 calc R U . . .
H02V H 1.157404 0.754343 0.586862 0.116 Uiso 1 1 calc R U . . .
H02W H 1.083607 0.768233 0.600123 0.116 Uiso 1 1 calc R U . . .
C02M C 0.8038(9) 0.4738(13) 0.8360(5) 0.089(6) Uiso 1 1 d . . . . .
H02X H 0.781789 0.413916 0.825097 0.134 Uiso 1 1 calc R U . . .
H02Y H 0.768642 0.517372 0.843052 0.134 Uiso 1 1 calc R U . . .
H H 0.838371 0.460600 0.861160 0.134 Uiso 1 1 calc DR U . . .
C02N C 1.1135(9) 0.6781(13) 0.5069(5) 0.094(6) Uiso 1 1 d . . . . .
H02Z H 1.153061 0.634480 0.512752 0.141 Uiso 1 1 calc R U . . .
HA H 1.129456 0.741819 0.500627 0.141 Uiso 1 1 calc DR U . . .
HB H 1.080172 0.654433 0.482941 0.141 Uiso 1 1 calc R U . . .
C02O C 0.8867(9) 0.9742(12) 0.5113(5) 0.090(6) Uiso 1 1 d . . . . .
H02 H 0.866199 1.032964 0.498072 0.135 Uiso 1 1 calc R U . . .
HC H 0.937133 0.981332 0.518230 0.135 Uiso 1 1 calc R U . . .
HD H 0.868541 0.961932 0.536837 0.135 Uiso 1 1 calc R U . . .
C02P C 0.8951(10) 0.9029(13) 0.4403(6) 0.097(7) Uiso 1 1 d . . . . .
H1 H 0.912821 0.842155 0.431600 0.145 Uiso 1 1 calc DR U . . .
HE H 0.932483 0.950168 0.444903 0.145 Uiso 1 1 calc DR U . . .
HF H 0.857570 0.925736 0.418442 0.145 Uiso 1 1 calc R U . . .
C02Q C 0.7891(9) 0.8811(13) 0.4711(6) 0.096(7) Uiso 1 1 d . . . . .
H2 H 0.769334 0.942747 0.460883 0.143 Uiso 1 1 calc R U . . .
HG H 0.772682 0.863905 0.496810 0.143 Uiso 1 1 calc R U . . .
HH H 0.774819 0.831922 0.449856 0.143 Uiso 1 1 calc R U . . .
C02S C 0.9522(12) 0.1962(17) 0.7723(7) 0.122(8) Uiso 1 1 d . . . . .
C02T C 0.9322(10) 0.1425(13) 0.8121(6) 0.101(7) Uiso 1 1 d . . . . .
H3 H 0.884025 0.156762 0.813875 0.152 Uiso 1 1 calc DR U . . .
HI H 0.962659 0.164682 0.837653 0.152 Uiso 1 1 calc DR U . . .
HJ H 0.937798 0.073437 0.809196 0.152 Uiso 1 1 calc R U . . .
C02U C 0.7935(11) 0.5990(15) 0.7812(6) 0.125(8) Uiso 1 1 d . . . . .
H4 H 0.811533 0.624987 0.757369 0.187 Uiso 1 1 calc R U . . .
HK H 0.790925 0.649958 0.801471 0.187 Uiso 1 1 calc R U . . .
HL H 0.747255 0.572450 0.771426 0.187 Uiso 1 1 calc R U . . .
C02Y C 0.9497(13) 0.1200(18) 0.7356(8) 0.165(11) Uiso 1 1 d . . . . .
H5 H 0.956571 0.152602 0.710049 0.248 Uiso 1 1 calc R U . . .
HM H 0.904624 0.087935 0.730580 0.248 Uiso 1 1 calc R U . . .
HN H 0.986394 0.072561 0.743689 0.248 Uiso 1 1 calc R U . . .
C02Z C 0.9085(11) 0.5682(16) 0.8230(6) 0.129(8) Uiso 1 1 d . . . . .
H6 H 0.929009 0.603522 0.802346 0.194 Uiso 1 1 calc R U . . .
HO H 0.940645 0.518445 0.835756 0.194 Uiso 1 1 calc R U . . .
HP H 0.899184 0.612217 0.844742 0.194 Uiso 1 1 calc R U . . .
C3CL C 1.0812(10) 0.3978(19) 0.6353(6) 0.100(7) Uiso 0.6 1 d D . P . .
H3CL H 1.071979 0.468014 0.632804 0.120 Uiso 0.6 1 calc R U P . .
C010 C 0.5919(8) 0.2600(11) 0.5325(5) 0.034(5) Uiso 1 1 d . . . . .
C011 C 0.8348(8) 0.5614(11) 0.5366(5) 0.044(5) Uiso 1 1 d . . . . .
C2CL C 0.871(2) 0.085(2) 0.6199(15) 0.099(17) Uiso 0.4 1 d D . P . .
H2CL H 0.854951 0.063688 0.590296 0.119 Uiso 0.4 1 calc R U P . .
C013 C 0.7340(9) 0.3271(11) 0.6442(6) 0.041(5) Uiso 1 1 d . . . . .
C014 C 0.6288(7) 0.3463(10) 0.3342(5) 0.037(5) Uiso 1 1 d . . . . .
C015 C 1.0006(9) 0.6991(13) 0.5328(5) 0.064(5) Uiso 1 1 d . . . . .
C016 C 0.5602(8) 0.2674(10) 0.4639(5) 0.052(5) Uiso 1 1 d . . . . .
H016 H 0.537382 0.256951 0.435891 0.062 Uiso 1 1 calc R U . . .
C017 C 0.5492(8) 0.4230(10) 0.3885(5) 0.049(5) Uiso 1 1 d . . . . .
H017 H 0.523260 0.452044 0.407044 0.059 Uiso 1 1 calc R U . . .
C018 C 0.7291(8) 0.5135(10) 0.4368(5) 0.050(5) Uiso 1 1 d . . . . .
H018 H 0.713785 0.522008 0.407632 0.060 Uiso 1 1 calc R U . . .
C019 C 0.8833(8) 0.6385(11) 0.5289(5) 0.047(5) Uiso 1 1 d . . . . .
C020 C 0.2816(11) -0.1153(15) 0.4887(5) 0.055(6) Uiso 1 1 d . . . . .
C022 C 0.8210(8) 0.4454(12) 0.7301(5) 0.064(5) Uiso 1 1 d . . . . .
H022 H 0.794027 0.499816 0.720233 0.077 Uiso 1 1 calc R U . . .
C023 C 0.8886(8) 0.5517(12) 0.6130(5) 0.063(5) Uiso 1 1 d . . . . .
H023 H 0.923852 0.598262 0.613147 0.076 Uiso 1 1 calc R U . . .
C024 C 0.6162(8) -0.1040(11) 0.6373(5) 0.060(5) Uiso 1 1 d . . . . .
H7 H 0.604055 -0.107567 0.606745 0.090 Uiso 1 1 calc R U . . .
HQ H 0.627377 -0.168126 0.648683 0.090 Uiso 1 1 calc R U . . .
HR H 0.656357 -0.062135 0.645302 0.090 Uiso 1 1 calc R U . . .
C025 C 0.4136(8) 0.2442(11) 0.7017(4) 0.059(5) Uiso 1 1 d . . . . .
H8 H 0.455349 0.282812 0.710417 0.088 Uiso 1 1 calc R U . . .
HS H 0.420670 0.180586 0.714349 0.088 Uiso 1 1 calc R U . . .
HT H 0.374303 0.275224 0.710911 0.088 Uiso 1 1 calc R U . . .
C026 C 0.4177(8) 0.5113(11) 0.3655(5) 0.070(6) Uiso 1 1 d . . . . .
H9 H 0.437245 0.575954 0.368097 0.106 Uiso 1 1 calc R U . . .
HU H 0.430524 0.477692 0.392167 0.106 Uiso 1 1 calc R U . . .
HV H 0.367215 0.515222 0.357842 0.106 Uiso 1 1 calc R U . . .
C027 C 0.8681(9) 0.8883(12) 0.4803(5) 0.065(6) Uiso 1 1 d . . . . .
C028 C 0.3949(8) 0.3748(11) 0.3159(5) 0.066(5) Uiso 1 1 d . . . . .
H10 H 0.352297 0.401926 0.299749 0.099 Uiso 1 1 calc R U . . .
HW H 0.384183 0.340502 0.340198 0.099 Uiso 1 1 calc R U . . .
HX H 0.415370 0.330509 0.298326 0.099 Uiso 1 1 calc R U . . .
C029 C 0.6450(8) 0.2085(11) 0.2862(5) 0.063(5) Uiso 1 1 d . . . . .
H11 H 0.596658 0.217245 0.272536 0.095 Uiso 1 1 calc R U . . .
HY H 0.647558 0.161005 0.308523 0.095 Uiso 1 1 calc R U . . .
HZ H 0.672021 0.186227 0.265541 0.095 Uiso 1 1 calc R U . . .
C030 C 1.0291(13) 0.2334(18) 0.7858(7) 0.156(10) Uiso 1 1 d . . . . .
H03A H 1.036415 0.288505 0.768568 0.235 Uiso 1 1 calc R U . . .
H03B H 1.061386 0.182307 0.781925 0.235 Uiso 1 1 calc R U . . .
H03C H 1.037035 0.252352 0.815284 0.235 Uiso 1 1 calc R U . . .
C1CL C 0.6220(12) 0.6700(17) 0.5330(7) 0.100(7) Uiso 0.85 1 d . . P . .
H1CL H 0.589450 0.717251 0.541928 0.120 Uiso 0.85 1 calc R U P . .
N1 N 0.7985(6) 0.4537(8) 0.5898(3) 0.043(4) Uani 1 1 d . . . . .
N2 N 0.6957(6) 0.3146(8) 0.6057(4) 0.042(4) Uani 1 1 d . . . . .
N3 N 0.6358(6) 0.3258(8) 0.5202(3) 0.040(4) Uani 1 1 d . . . . .
N4 N 0.7361(6) 0.4616(8) 0.5051(3) 0.042(4) Uani 1 1 d . . . . .
N5 N 0.4903(6) 0.1288(8) 0.5435(4) 0.043(4) Uiso 1 1 d . . . . .
N6 N 0.4529(7) 0.1081(8) 0.4731(4) 0.045(4) Uani 1 1 d . . . . .
N7 N 0.4078(7) 0.0187(9) 0.5660(4) 0.051(4) Uani 1 1 d . . . . .
N8 N 0.3640(7) -0.0062(9) 0.4764(3) 0.042(4) Uani 1 1 d . . . . .
N9 N 0.2861(8) -0.1310(10) 0.5965(5) 0.068(5) Uani 1 1 d . . . . .
N10 N 0.2377(8) -0.1703(10) 0.4758(4) 0.065(4) Uani 1 1 d . . . . .
O1 O 1.0140(6) 0.8524(8) 0.5046(3) 0.076(4) Uani 1 1 d . . . . .
H1A H 1.025661 0.843966 0.481282 0.115 Uiso 1 1 calc DR U . . .
O2 O 0.9315(6) 0.3508(10) 0.8271(3) 0.104(5) Uani 1 1 d . . . . .
H2A H 0.905458 0.322874 0.841008 0.155 Uiso 1 1 calc DR U . . .
O3 O 0.4489(6) 0.0477(8) 0.6796(4) 0.085(4) Uani 1 1 d . . . . .
O4 O 0.5358(6) 0.3694(7) 0.2776(3) 0.062(3) Uani 1 1 d . . . . .
H4A H 0.501707 0.332245 0.274389 0.093 Uiso 1 1 calc DR U . . .
Cu Cu 0.71686(11) 0.38898(15) 0.55558(6) 0.0507(13) Uani 1 1 d . . . . .
Cl1 Cl 0.6884(5) 0.6549(6) 0.5758(2) 0.156(2) Uani 0.85 1 d . . P . .
Cl2 Cl 0.5730(3) 0.5673(4) 0.51840(17) 0.081(2) Uani 0.85 1 d . . P . .
Cl3 Cl 0.6511(3) 0.7223(4) 0.49008(15) 0.0668(19) Uani 0.85 1 d . . P . .
Cl4 Cl 0.7884(10) 0.0823(13) 0.6351(5) 0.156(2) Uani 0.4 1 d . . P . .
Cl5 Cl 0.9129(10) -0.0272(12) 0.6394(5) 0.156(2) Uani 0.4 1 d . . P . .
Cl6 Cl 0.9133(10) 0.1954(12) 0.6082(5) 0.156(2) Uani 0.4 1 d D . P . .
Cl7 Cl 1.0467(7) 0.3432(8) 0.5869(3) 0.156(2) Uani 0.6 1 d D . P . .
Cl8 Cl 1.0432(6) 0.3525(8) 0.6766(3) 0.156(2) Uani 0.6 1 d D . P . .
Cl9 Cl 1.1726(7) 0.3800(8) 0.6490(3) 0.156(2) Uani 0.6 1 d D . P . .

loop_
_atom_site_aniso_label
_atom_site_aniso_U_11
_atom_site_aniso_U_22
_atom_site_aniso_U_33
_atom_site_aniso_U_23
_atom_site_aniso_U_13
_atom_site_aniso_U_12
N1 0.049(9) 0.054(10) 0.022(10) 0.005(7) -0.007(7) 0.001(8)
N2 0.046(9) 0.031(9) 0.042(10) -0.010(7) -0.010(8) 0.012(8)
N3 0.045(9) 0.044(9) 0.028(9) -0.008(7) 0.002(7) -0.028(8)
N4 0.046(9) 0.043(9) 0.034(10) -0.001(7) 0.000(8) 0.018(8)
N6 0.046(9) 0.034(9) 0.054(10) 0.003(8) 0.007(9) -0.008(8)
N7 0.055(10) 0.064(10) 0.034(9) -0.009(8) 0.011(8) -0.003(9)
N8 0.067(10) 0.035(8) 0.027(9) -0.003(8) 0.016(8) -0.022(9)
N9 0.081(11) 0.055(10) 0.078(11) 0.011(9) 0.040(10) -0.001(9)
N10 0.090(12) 0.039(9) 0.070(11) 0.005(8) 0.021(9) -0.006(10)
O1 0.079(9) 0.080(9) 0.073(8) 0.025(7) 0.020(7) -0.033(8)
O2 0.097(10) 0.187(14) 0.024(8) 0.013(8) 0.003(7) -0.006(9)
O3 0.102(10) 0.059(9) 0.111(10) 0.025(8) 0.063(9) 0.008(7)
O4 0.091(9) 0.056(8) 0.034(8) -0.014(6) 0.002(7) -0.026(7)
Cu 0.067(2) 0.042(2) 0.044(2) 0.0044(13) 0.0138(16) -0.0012(14)
Cl1 0.193(5) 0.156(4) 0.130(4) 0.014(3) 0.056(3) 0.004(4)
Cl2 0.097(5) 0.045(4) 0.112(5) -0.016(3) 0.045(4) 0.000(3)
Cl3 0.085(4) 0.058(4) 0.064(4) 0.008(3) 0.030(3) 0.014(3)
Cl4 0.193(5) 0.156(4) 0.130(4) 0.014(3) 0.056(3) 0.004(4)
Cl5 0.193(5) 0.156(4) 0.130(4) 0.014(3) 0.056(3) 0.004(4)
Cl6 0.193(5) 0.156(4) 0.130(4) 0.014(3) 0.056(3) 0.004(4)
Cl7 0.193(5) 0.156(4) 0.130(4) 0.014(3) 0.056(3) 0.004(4)
Cl8 0.193(5) 0.156(4) 0.130(4) 0.014(3) 0.056(3) 0.004(4)
Cl9 0.193(5) 0.156(4) 0.130(4) 0.014(3) 0.056(3) 0.004(4)

loop_
_atom_type_symbol
_atom_type_description
_atom_type_scat_dispersion_real
_atom_type_scat_dispersion_imag
_atom_type_scat_source
C C 0.0181 0.0091 'International Tables Vol C Tables 4.2.6.8 and 6.1.1.4'
H H 0.0000 0.0000 'International Tables Vol C Tables 4.2.6.8 and 6.1.1.4'
Cl Cl 0.3639 0.7018 'International Tables Vol C Tables 4.2.6.8 and 6.1.1.4'
Cu Cu -1.9646 0.5888 'International Tables Vol C Tables 4.2.6.8 and 6.1.1.4'
N N 0.0311 0.0180 'International Tables Vol C Tables 4.2.6.8 and 6.1.1.4'
O O 0.0492 0.0322 'International Tables Vol C Tables 4.2.6.8 and 6.1.1.4'

loop_
_geom_angle_atom_site_label_1
_geom_angle_atom_site_label_2
_geom_angle_atom_site_label_3
_geom_angle
_geom_angle_site_symmetry_1
_geom_angle_site_symmetry_3
_geom_angle_publ_flag
C00M C00G C00T 125.3(15) . . ?
C00M C00G C00W 119.3(15) . . ?
C00T C00G C00W 115.4(14) . . ?
C00N C00I C00Y 120.6(14) . . ?
C00N C00I C010 119.8(14) . . ?
C010 C00I C00Y 119.6(13) . . ?
N5 C00J C00O 110(2) . . ?
N7 C00J C00O 121.7(18) . . ?
N7 C00J N5 128.4(16) . . ?
C01O C00L C01R 118.3(15) . . ?
C013 C00L C01O 119.6(15) . . ?
C013 C00L C01R 122.1(15) . . ?
C00G C00M C018 124.3(17) . . ?
C00G C00M N4 126.2(15) . . ?
N4 C00M C018 109.5(14) . . ?
C00I C00N C01J 124.7(17) . . ?
N2 C00N C00I 127.5(15) . . ?
N2 C00N C01J 107.6(15) . . ?
N6 C00O C00J 107(2) . . ?
N8 C00O C00J 126(2) . . ?
N8 C00O N6 127.4(18) . . ?
C00R C00Q C016 129.8(14) . . ?
C010 C00Q C00R 124.4(16) . . ?
C010 C00Q C016 105.8(15) . . ?
N5 C00R C00Q 116.9(16) . . ?
N6 C00R C00Q 128.2(15) . . ?
N6 C00R N5 114.9(15) . . ?
C00X C00S C01K 124.3(14) . . ?
C017 C00S C00X 114.1(15) . . ?
C017 C00S C01K 121.5(14) . . ?
C016 C00T C00G 125.2(16) . . ?
N3 C00T C00G 124.3(15) . . ?
N3 C00T C016 110.5(14) . . ?
C01H C00U C01E 122.8(14) . . ?
C01H C00U C01S 118.0(15) . . ?
C01S C00U C01E 119.2(15) . . ?
C00Z C00V C01Q 119.5(19) . . ?
N7 C00V C00Z 122.5(18) . . ?
N7 C00V C01Q 117.9(16) . . ?
C01T C00W C00G 118.9(14) . . ?
C017 C00W C00G 125.3(14) . . ?
C017 C00W C01T 115.8(15) . . ?
C014 C00X C00S 123.1(16) . . ?
O4 C00X C00S 117.9(14) . . ?
O4 C00X C014 119.0(15) . . ?
C01H C00Y C00I 110.4(12) . . ?
C01H C00Y C01P 114.6(13) . . ?
C01H C00Y N5 105.6(12) . . ?
C01P C00Y C00I 110.4(12) . . ?
N5 C00Y C00I 110.0(12) . . ?
N5 C00Y C01P 105.7(12) . . ?
C00V C00Z C020 120.3(19) . . ?
N8 C00Z C00V 126.5(18) . . ?
N8 C00Z C020 113.2(16) . . ?
C01Y C01A C02A 107.7(12) . . ?
C01Y C01A C014 112.9(12) . . ?
C01Y C01A C029 107.3(13) . . ?
C014 C01A C02A 108.1(12) . . ?
C014 C01A C029 110.7(12) . . ?
C029 C01A C02A 110.1(12) . . ?
C01L C01B C01Z 114.2(13) . . ?
C01L C01B C02J 107.8(12) . . ?
C01L C01B C025 112.8(12) . . ?
C01Z C01B C02J 106.3(12) . . ?
C01Z C01B C025 108.9(12) . . ?
C025 C01B C02J 106.3(12) . . ?
C011 C01C C01N 128.2(18) . . ?
C011 C01C N4 125.2(15) . . ?
N4 C01C C01N 106.3(14) . . ?
C011 C01D C023 127.1(17) . . ?
C011 C01D N1 126.5(15) . . ?
N1 C01D C023 106.1(14) . . ?
C00U C01E C02I 114.5(12) . . ?
C02G C01E C00U 110.2(12) . . ?
C02G C01E C02I 109.5(13) . . ?
C02G C01E C024 105.8(12) . . ?
C024 C01E C00U 112.7(13) . . ?
C024 C01E C02I 103.6(12) . . ?
C015 C01F H01F 119.8 . . ?
C019 C01F H01F 119.8 . . ?
C019 C01F C015 120.3(16) . . ?
C01J C01G H01G 124.9 . . ?
C01J C01G C013 110.1(16) . . ?
C013 C01G H01G 124.9 . . ?
C00U C01H C00Y 123.7(15) . . ?
C00U C01H H01H 118.1 . . ?
C00Y C01H H01H 118.1 . . ?
C00N C01J H01J 127.1 . . ?
C01G C01J C00N 105.9(16) . . ?
C01G C01J H01J 127.1 . . ?
C00S C01K C02D 112.1(12) . . ?
C00S C01K C026 112.3(13) . . ?
C00S C01K C028 112.1(12) . . ?
C026 C01K C02D 105.3(12) . . ?
C028 C01K C02D 108.0(12) . . ?
C028 C01K C026 106.7(12) . . ?
C01P C01L C01B 120.5(14) . . ?
C01P C01L C01S 117.9(16) . . ?
C01S C01L C01B 121.4(15) . . ?
C015 C01M C01U 124.5(19) . . ?
C015 C01M O1 119.3(16) . . ?
O1 C01M C01U 115.8(16) . . ?
C01C C01N H01N 123.9 . . ?
C018 C01N C01C 112.3(17) . . ?
C018 C01N H01N 123.9 . . ?
C00L C01O C02E 121.7(17) . . ?
N1 C01O C00L 128.3(15) . . ?
N1 C01O C02E 109.7(15) . . ?
C00Y C01P H01P 118.1 . . ?
C01L C01P C00Y 123.7(15) . . ?
C01L C01P H01P 118.1 . . ?
N9 C01Q C00V 177.2(18) . . ?
C02F C01R C00L 120.3(15) . . ?
C02F C01R C022 123.2(17) . . ?
C022 C01R C00L 116.5(15) . . ?
C01L C01S C00U 120.5(17) . . ?
O3 C01S C00U 119.8(16) . . ?
O3 C01S C01L 119.7(16) . . ?
C00W C01T H01T 118.5 . . ?
C014 C01T C00W 123.0(15) . . ?
C014 C01T H01T 118.5 . . ?
C01M C01U C01X 116.3(17) . . ?
C01M C01U C027 123.5(16) . . ?
C01X C01U C027 120.1(15) . . ?
C02H C01V C02L 107.5(13) . . ?
C02H C01V C02N 105.4(14) . . ?
C02L C01V C02N 112.1(14) . . ?
C015 C01V C02H 112.6(14) . . ?
C015 C01V C02L 108.9(14) . . ?
C015 C01V C02N 110.3(13) . . ?
C02B C01W C02C 118.8(18) . . ?
C02B C01W O2 127.4(17) . . ?
O2 C01W C02C 113.6(16) . . ?
C01U C01X H01X 119.8 . . ?
C019 C01X C01U 120.4(16) . . ?
C019 C01X H01X 119.8 . . ?
C01A C01Y H01A 109.5 . . ?
C01A C01Y H01B 109.5 . . ?
C01A C01Y H01C 109.5 . . ?
H01A C01Y H01B 109.5 . . ?
H01A C01Y H01C 109.5 . . ?
H01B C01Y H01C 109.5 . . ?
C01B C01Z H01D 109.5 . . ?
C01B C01Z H01E 109.5 . . ?
C01B C01Z H01I 109.5 . . ?
H01D C01Z H01E 109.5 . . ?
H01D C01Z H01I 109.5 . . ?
H01E C01Z H01I 109.5 . . ?
C01A C02A H02A 109.5 . . ?
C01A C02A H02B 109.5 . . ?
C01A C02A H02C 109.5 . . ?
H02A C02A H02B 109.5 . . ?
H02A C02A H02C 109.5 . . ?
H02B C02A H02C 109.5 . . ?
C01W C02B C02K 123.0(16) . . ?
C01W C02B C022 122.9(17) . . ?
C022 C02B C02K 114.1(15) . . ?
C01W C02C C02S 123.9(17) . . ?
C02F C02C C01W 121.2(17) . . ?
C02F C02C C02S 114.9(16) . . ?
C01K C02D H02D 109.5 . . ?
C01K C02D H02E 109.5 . . ?
C01K C02D H02F 109.5 . . ?
H02D C02D H02E 109.5 . . ?
H02D C02D H02F 109.5 . . ?
H02E C02D H02F 109.5 . . ?
C01O C02E H02G 127.6 . . ?
C023 C02E C01O 104.8(16) . . ?
C023 C02E H02G 127.6 . . ?
C01R C02F C02C 117.1(17) . . ?
C01R C02F H02H 121.4 . . ?
C02C C02F H02H 121.4 . . ?
C01E C02G H02I 109.5 . . ?
C01E C02G H02J 109.5 . . ?
C01E C02G H02K 109.5 . . ?
H02I C02G H02J 109.5 . . ?
H02I C02G H02K 109.5 . . ?
H02J C02G H02K 109.5 . . ?
C01V C02H H02L 109.5 . . ?
C01V C02H H02M 109.5 . . ?
C01V C02H H02N 109.5 . . ?
H02L C02H H02M 109.5 . . ?
H02L C02H H02N 109.5 . . ?
H02M C02H H02N 109.5 . . ?
C01E C02I H02O 109.5 . . ?
C01E C02I H02P 109.5 . . ?
C01E C02I H02Q 109.5 . . ?
H02O C02I H02P 109.5 . . ?
H02O C02I H02Q 109.5 . . ?
H02P C02I H02Q 109.5 . . ?
C01B C02J H02R 109.5 . . ?
C01B C02J H02S 109.5 . . ?
C01B C02J H02T 109.5 . . ?
H02R C02J H02S 109.5 . . ?
H02R C02J H02T 109.5 . . ?
H02S C02J H02T 109.5 . . ?
C02B C02K C02M 104.2(14) . . ?
C02U C02K C02B 116.9(16) . . ?
C02U C02K C02M 107.0(16) . . ?
C02U C02K C02Z 108.3(17) . . ?
C02Z C02K C02B 111.0(15) . . ?
C02Z C02K C02M 109.0(15) . . ?
C01V C02L H02U 109.5 . . ?
C01V C02L H02V 109.5 . . ?
C01V C02L H02W 109.5 . . ?
H02U C02L H02V 109.5 . . ?
H02U C02L H02W 109.5 . . ?
H02V C02L H02W 109.5 . . ?
C02K C02M H02X 109.5 . . ?
C02K C02M H02Y 109.5 . . ?
C02K C02M H 109.5 . . ?
H02X C02M H02Y 109.5 . . ?
H02X C02M H 109.5 . . ?
H02Y C02M H 109.5 . . ?
C01V C02N H02Z 109.5 . . ?
C01V C02N HA 109.5 . . ?
C01V C02N HB 109.5 . . ?
H02Z C02N HA 109.5 . . ?
H02Z C02N HB 109.5 . . ?
HA C02N HB 109.5 . . ?
H02 C02O HC 109.5 . . ?
H02 C02O HD 109.5 . . ?
HC C02O HD 109.5 . . ?
C027 C02O H02 109.5 . . ?
C027 C02O HC 109.5 . . ?
C027 C02O HD 109.5 . . ?
H1 C02P HE 109.5 . . ?
H1 C02P HF 109.5 . . ?
HE C02P HF 109.5 . . ?
C027 C02P H1 109.5 . . ?
C027 C02P HE 109.5 . . ?
C027 C02P HF 109.5 . . ?
H2 C02Q HG 109.5 . . ?
H2 C02Q HH 109.5 . . ?
HG C02Q HH 109.5 . . ?
C027 C02Q H2 109.5 . . ?
C027 C02Q HG 109.5 . . ?
C027 C02Q HH 109.5 . . ?
C02T C02S C02C 111.9(16) . . ?
C02Y C02S C02C 113.8(18) . . ?
C02Y C02S C02T 108.2(18) . . ?
C02Y C02S C030 108.9(19) . . ?
C030 C02S C02C 106.9(17) . . ?
C030 C02S C02T 107.0(17) . . ?
C02S C02T H3 109.5 . . ?
C02S C02T HI 109.5 . . ?
C02S C02T HJ 109.5 . . ?
H3 C02T HI 109.5 . . ?
H3 C02T HJ 109.5 . . ?
HI C02T HJ 109.5 . . ?
C02K C02U H4 109.5 . . ?
C02K C02U HK 109.5 . . ?
C02K C02U HL 109.5 . . ?
H4 C02U HK 109.5 . . ?
H4 C02U HL 109.5 . . ?
HK C02U HL 109.5 . . ?
C02S C02Y H5 109.5 . . ?
C02S C02Y HM 109.5 . . ?
C02S C02Y HN 109.5 . . ?
H5 C02Y HM 109.5 . . ?
H5 C02Y HN 109.5 . . ?
HM C02Y HN 109.5 . . ?
C02K C02Z H6 109.5 . . ?
C02K C02Z HO 109.5 . . ?
C02K C02Z HP 109.5 . . ?
H6 C02Z HO 109.5 . . ?
H6 C02Z HP 109.5 . . ?
HO C02Z HP 109.5 . . ?
Cl7 C3CL H3CL 108.5 . . ?
Cl7 C3CL Cl8 112.0(13) . . ?
Cl7 C3CL Cl9 111.4(13) . . ?
Cl8 C3CL H3CL 108.5 . . ?
Cl8 C3CL Cl9 107.9(12) . . ?
Cl9 C3CL H3CL 108.5 . . ?
C00Q C010 C00I 119.6(16) . . ?
C00Q C010 N3 113.0(14) . . ?
N3 C010 C00I 127.4(14) . . ?
C01C C011 C01D 123.7(16) . . ?
C01C C011 C019 117.2(15) . . ?
C01D C011 C019 119.0(15) . . ?
Cl4 C2CL H2CL 97.1 . . ?
Cl4 C2CL Cl5 105.3(16) . . ?
Cl4 C2CL Cl6 123(3) . . ?
Cl5 C2CL H2CL 97.1 . . ?
Cl5 C2CL Cl6 127(3) . . ?
Cl6 C2CL H2CL 97.1 . . ?
C00L C013 C01G 120.4(16) . . ?
N2 C013 C00L 133.5(15) . . ?
N2 C013 C01G 106.1(14) . . ?
C00X C014 C01A 121.9(14) . . ?
C00X C014 C01T 118.1(15) . . ?
C01T C014 C01A 120.0(13) . . ?
C01F C015 C01V 119.1(15) . . ?
C01M C015 C01F 116.7(17) . . ?
C01M C015 C01V 124.2(17) . . ?
C00Q C016 C00T 106.4(15) . . ?
C00Q C016 H016 126.8 . . ?
C00T C016 H016 126.8 . . ?
C00S C017 H017 117.1 . . ?
C00W C017 C00S 125.8(15) . . ?
C00W C017 H017 117.1 . . ?
C00M C018 H018 127.1 . . ?
C01N C018 C00M 105.7(15) . . ?
C01N C018 H018 127.1 . . ?
C01F C019 C011 120.5(15) . . ?
C01X C019 C01F 121.3(16) . . ?
C01X C019 C011 118.2(15) . . ?
N10 C020 C00Z 177.7(19) . . ?
C01R C022 C02B 116.5(16) . . ?
C01R C022 H022 121.8 . . ?
C02B C022 H022 121.8 . . ?
C01D C023 H023 124.2 . . ?
C02E C023 C01D 111.6(17) . . ?
C02E C023 H023 124.2 . . ?
C01E C024 H7 109.5 . . ?
C01E C024 HQ 109.5 . . ?
C01E C024 HR 109.5 . . ?
H7 C024 HQ 109.5 . . ?
H7 C024 HR 109.5 . . ?
HQ C024 HR 109.5 . . ?
C01B C025 H8 109.5 . . ?
C01B C025 HS 109.5 . . ?
C01B C025 HT 109.5 . . ?
H8 C025 HS 109.5 . . ?
H8 C025 HT 109.5 . . ?
HS C025 HT 109.5 . . ?
C01K C026 H9 109.5 . . ?
C01K C026 HU 109.5 . . ?
C01K C026 HV 109.5 . . ?
H9 C026 HU 109.5 . . ?
H9 C026 HV 109.5 . . ?
HU C026 HV 109.5 . . ?
C01U C027 C02O 108.2(13) . . ?
C02P C027 C01U 109.9(14) . . ?
C02P C027 C02O 112.0(14) . . ?
C02P C027 C02Q 110.3(14) . . ?
C02Q C027 C01U 109.9(14) . . ?
C02Q C027 C02O 106.5(14) . . ?
C01K C028 H10 109.5 . . ?
C01K C028 HW 109.5 . . ?
C01K C028 HX 109.5 . . ?
H10 C028 HW 109.5 . . ?
H10 C028 HX 109.5 . . ?
HW C028 HX 109.5 . . ?
C01A C029 H11 109.5 . . ?
C01A C029 HY 109.5 . . ?
C01A C029 HZ 109.5 . . ?
H11 C029 HY 109.5 . . ?
H11 C029 HZ 109.5 . . ?
HY C029 HZ 109.5 . . ?
C02S C030 H03A 109.5 . . ?
C02S C030 H03B 109.5 . . ?
C02S C030 H03C 109.5 . . ?
H03A C030 H03B 109.5 . . ?
H03A C030 H03C 109.5 . . ?
H03B C030 H03C 109.5 . . ?
Cl1 C1CL H1CL 105.9 . . ?
Cl1 C1CL Cl2 114.4(13) . . ?
Cl1 C1CL Cl3 112.3(13) . . ?
Cl2 C1CL H1CL 105.9 . . ?
Cl2 C1CL Cl3 111.7(12) . . ?
Cl3 C1CL H1CL 105.9 . . ?
C01D N1 Cu 127.3(10) . . ?
C01O N1 C01D 107.8(13) . . ?
C01O N1 Cu 124.7(11) . . ?
C00N N2 Cu 128.3(10) . . ?
C013 N2 C00N 110.1(13) . . ?
C013 N2 Cu 121.0(10) . . ?
C00T N3 Cu 128.0(10) . . ?
C010 N3 C00T 104.3(12) . . ?
C010 N3 Cu 127.5(10) . . ?
C00M N4 C01C 106.0(12) . . ?
C00M N4 Cu 125.7(10) . . ?
C01C N4 Cu 128.3(10) . . ?
C00J N5 C00R 103.1(15) . . ?
C00J N5 C00Y 128.2(14) . . ?
C00R N5 C00Y 128.7(14) . . ?
C00R N6 C00O 105.5(15) . . ?
C00J N7 C00V 112.5(15) . . ?
C00O N8 C00Z 110.8(16) . . ?
C01M O1 H1A 109.5 . . ?
C01W O2 H2A 109.5 . . ?
C00X O4 H4A 109.5 . . ?
N1 Cu N2 92.7(5) . . ?
N1 Cu N4 88.5(5) . . ?
N3 Cu N1 178.7(5) . . ?
N3 Cu N2 88.6(5) . . ?
N3 Cu N4 90.2(5) . . ?
N4 Cu N2 178.8(5) . . ?

loop_
_geom_bond_atom_site_label_1
_geom_bond_atom_site_label_2
_geom_bond_distance
_geom_bond_site_symmetry_2
_geom_bond_publ_flag
C00G C00M 1.351(18) . ?
C00G C00T 1.424(18) . ?
C00G C00W 1.491(19) . ?
C00I C00N 1.372(18) . ?
C00I C00Y 1.546(18) . ?
C00I C010 1.469(18) . ?
C00J C00O 1.435(19) . ?
C00J N5 1.366(17) . ?
C00J N7 1.351(18) . ?
C00L C01O 1.412(18) . ?
C00L C01R 1.501(18) . ?
C00L C013 1.378(18) . ?
C00M C018 1.433(18) . ?
C00M N4 1.405(17) . ?
C00N C01J 1.470(19) . ?
C00N N2 1.358(17) . ?
C00O N6 1.37(2) . ?
C00O N8 1.293(19) . ?
C00Q C00R 1.389(17) . ?
C00Q C010 1.369(17) . ?
C00Q C016 1.400(17) . ?
C00R N5 1.367(15) . ?
C00R N6 1.350(16) . ?
C00S C00X 1.459(19) . ?
C00S C01K 1.501(19) . ?
C00S C017 1.398(17) . ?
C00T C016 1.407(18) . ?
C00T N3 1.376(17) . ?
C00U C01E 1.522(19) . ?
C00U C01H 1.359(18) . ?
C00U C01S 1.49(2) . ?
C00V C00Z 1.385(19) . ?
C00V C01Q 1.44(2) . ?
C00V N7 1.353(18) . ?
C00W C01T 1.425(19) . ?
C00W C017 1.385(18) . ?
C00X C014 1.377(18) . ?
C00X O4 1.369(16) . ?
C00Y C01H 1.466(18) . ?
C00Y C01P 1.472(18) . ?
C00Y N5 1.471(16) . ?
C00Z C020 1.44(2) . ?
C00Z N8 1.336(17) . ?
C01A C01Y 1.515(18) . ?
C01A C02A 1.60(2) . ?
C01A C014 1.544(19) . ?
C01A C029 1.543(19) . ?
C01B C01L 1.528(19) . ?
C01B C01Z 1.534(18) . ?
C01B C02J 1.550(19) . ?
C01B C025 1.546(18) . ?
C01C C01N 1.417(18) . ?
C01C C011 1.360(18) . ?
C01C N4 1.407(17) . ?
C01D C011 1.392(18) . ?
C01D C023 1.422(19) . ?
C01D N1 1.404(17) . ?
C01E C02G 1.516(19) . ?
C01E C02I 1.570(19) . ?
C01E C024 1.516(18) . ?
C01F H01F 0.9500 . ?
C01F C015 1.42(2) . ?
C01F C019 1.395(19) . ?
C01G H01G 0.9500 . ?
C01G C01J 1.315(18) . ?
C01G C013 1.454(18) . ?
C01H H01H 0.9500 . ?
C01J H01J 0.9500 . ?
C01K C02D 1.573(19) . ?
C01K C026 1.556(19) . ?
C01K C028 1.544(19) . ?
C01L C01P 1.378(18) . ?
C01L C01S 1.46(2) . ?
C01M C01U 1.413(19) . ?
C01M C015 1.361(19) . ?
C01M O1 1.384(19) . ?
C01N H01N 0.9500 . ?
C01N C018 1.317(18) . ?
C01O C02E 1.448(19) . ?
C01O N1 1.379(18) . ?
C01P H01P 0.9500 . ?
C01Q N9 1.152(18) . ?
C01R C02F 1.375(19) . ?
C01R C022 1.390(19) . ?
C01S O3 1.231(17) . ?
C01T H01T 0.9500 . ?
C01T C014 1.389(17) . ?
C01U C01X 1.42(2) . ?
C01U C027 1.55(2) . ?
C01V C02H 1.54(2) . ?
C01V C02L 1.56(2) . ?
C01V C02N 1.57(2) . ?
C01V C015 1.52(2) . ?
C01W C02B 1.314(19) . ?
C01W C02C 1.42(2) . ?
C01W O2 1.380(18) . ?
C01X H01X 0.9500 . ?
C01X C019 1.360(18) . ?
C01Y H01A 0.9800 . ?
C01Y H01B 0.9800 . ?
C01Y H01C 0.9800 . ?
C01Z H01D 0.9800 . ?
C01Z H01E 0.9800 . ?
C01Z H01I 0.9800 . ?
C02A H02A 0.9800 . ?
C02A H02B 0.9800 . ?
C02A H02C 0.9800 . ?
C02B C02K 1.57(2) . ?
C02B C022 1.439(19) . ?
C02C C02F 1.413(19) . ?
C02C C02S 1.62(3) . ?
C02D H02D 0.9800 . ?
C02D H02E 0.9800 . ?
C02D H02F 0.9800 . ?
C02E H02G 0.9500 . ?
C02E C023 1.353(18) . ?
C02F H02H 0.9500 . ?
C02G H02I 0.9800 . ?
C02G H02J 0.9800 . ?
C02G H02K 0.9800 . ?
C02H H02L 0.9800 . ?
C02H H02M 0.9800 . ?
C02H H02N 0.9800 . ?
C02I H02O 0.9800 . ?
C02I H02P 0.9800 . ?
C02I H02Q 0.9800 . ?
C02J H02R 0.9800 . ?
C02J H02S 0.9800 . ?
C02J H02T 0.9800 . ?
C02K C02M 1.59(2) . ?
C02K C02U 1.49(2) . ?
C02K C02Z 1.53(2) . ?
C02L H02U 0.9800 . ?
C02L H02V 0.9800 . ?
C02L H02W 0.9800 . ?
C02M H02X 0.9800 . ?
C02M H02Y 0.9800 . ?
C02M H 0.9800 . ?
C02N H02Z 0.9800 . ?
C02N HA 0.9800 . ?
C02N HB 0.9800 . ?
C02O H02 0.9800 . ?
C02O HC 0.9800 . ?
C02O HD 0.9800 . ?
C02O C027 1.57(2) . ?
C02P H1 0.9800 . ?
C02P HE 0.9800 . ?
C02P HF 0.9800 . ?
C02P C027 1.51(2) . ?
C02Q H2 0.9800 . ?
C02Q HG 0.9800 . ?
C02Q HH 0.9800 . ?
C02Q C027 1.53(2) . ?
C02S C02T 1.61(3) . ?
C02S C02Y 1.59(3) . ?
C02S C030 1.58(3) . ?
C02T H3 0.9800 . ?
C02T HI 0.9800 . ?
C02T HJ 0.9800 . ?
C02U H4 0.9800 . ?
C02U HK 0.9800 . ?
C02U HL 0.9800 . ?
C02Y H5 0.9800 . ?
C02Y HM 0.9800 . ?
C02Y HN 0.9800 . ?
C02Z H6 0.9800 . ?
C02Z HO 0.9800 . ?
C02Z HP 0.9800 . ?
C3CL H3CL 1.0000 . ?
C3CL Cl7 1.769(18) . ?
C3CL Cl8 1.773(18) . ?
C3CL Cl9 1.787(18) . ?
C010 N3 1.372(17) . ?
C011 C019 1.492(19) . ?
C2CL H2CL 1.0000 . ?
C2CL Cl4 1.78(4) . ?
C2CL Cl5 1.83(4) . ?
C2CL Cl6 1.83(2) . ?
C013 N2 1.348(17) . ?
C016 H016 0.9500 . ?
C017 H017 0.9500 . ?
C018 H018 0.9500 . ?
C020 N10 1.175(18) . ?
C022 H022 0.9500 . ?
C023 H023 0.9500 . ?
C024 H7 0.9800 . ?
C024 HQ 0.9800 . ?
C024 HR 0.9800 . ?
C025 H8 0.9800 . ?
C025 HS 0.9800 . ?
C025 HT 0.9800 . ?
C026 H9 0.9800 . ?
C026 HU 0.9800 . ?
C026 HV 0.9800 . ?
C028 H10 0.9800 . ?
C028 HW 0.9800 . ?
C028 HX 0.9800 . ?
C029 H11 0.9800 . ?
C029 HY 0.9800 . ?
C029 HZ 0.9800 . ?
C030 H03A 0.9800 . ?
C030 H03B 0.9800 . ?
C030 H03C 0.9800 . ?
C1CL H1CL 1.0000 . ?
C1CL Cl1 1.74(2) . ?
C1CL Cl2 1.75(2) . ?
C1CL Cl3 1.76(2) . ?
N1 Cu 1.995(12) . ?
N2 Cu 2.041(13) . ?
N3 Cu 1.993(11) . ?
N4 Cu 2.026(12) . ?
O1 H1A 0.8400 . ?
O2 H2A 0.8400 . ?
O4 H4A 0.8400 . ?

loop_
_geom_torsion_atom_site_label_1
_geom_torsion_atom_site_label_2
_geom_torsion_atom_site_label_3
_geom_torsion_atom_site_label_4
_geom_torsion
_geom_torsion_site_symmetry_1
_geom_torsion_site_symmetry_2
_geom_torsion_site_symmetry_3
_geom_torsion_site_symmetry_4
_geom_torsion_publ_flag
C00G C00M C018 C01N -179.6(14) . . . . ?
C00G C00M N4 C01C -177.9(14) . . . . ?
C00G C00M N4 Cu 2(2) . . . . ?
C00G C00T C016 C00Q 178.8(13) . . . . ?
C00G C00T N3 C010 -179.8(13) . . . . ?
C00G C00T N3 Cu -5(2) . . . . ?
C00G C00W C01T C014 -178.3(13) . . . . ?
C00G C00W C017 C00S -179.2(14) . . . . ?
C00I C00N C01J C01G 174.8(14) . . . . ?
C00I C00N N2 C013 -177.5(14) . . . . ?
C00I C00N N2 Cu 11(2) . . . . ?
C00I C00Y C01H C00U 140.1(14) . . . . ?
C00I C00Y C01P C01L -137.5(14) . . . . ?
C00I C00Y N5 C00J 175.5(12) . . . . ?
C00I C00Y N5 C00R -4.5(19) . . . . ?
C00I C010 N3 C00T -178.8(13) . . . . ?
C00I C010 N3 Cu 6(2) . . . . ?
C00J C00O N6 C00R -1.8(15) . . . . ?
C00J C00O N8 C00Z 2(2) . . . . ?
C00L C01O C02E C023 -174.7(13) . . . . ?
C00L C01O N1 C01D 172.9(14) . . . . ?
C00L C01O N1 Cu -3(2) . . . . ?
C00L C01R C02F C02C 178.5(14) . . . . ?
C00L C01R C022 C02B 178.2(14) . . . . ?
C00L C013 N2 C00N -178.1(15) . . . . ?
C00L C013 N2 Cu -6(2) . . . . ?
C00M C00G C00T C016 -176.7(14) . . . . ?
C00M C00G C00T N3 1(2) . . . . ?
C00M C00G C00W C01T 66.7(19) . . . . ?
C00M C00G C00W C017 -110.5(17) . . . . ?
C00N C00I C00Y C01H -57.0(17) . . . . ?
C00N C00I C00Y C01P 70.7(17) . . . . ?
C00N C00I C00Y N5 -173.1(13) . . . . ?
C00N C00I C010 C00Q 173.9(13) . . . . ?
C00N C00I C010 N3 -5(2) . . . . ?
C00O C00J N5 C00R 1.4(15) . . . . ?
C00O C00J N5 C00Y -178.6(13) . . . . ?
C00O C00J N7 C00V 1.1(19) . . . . ?
C00Q C00R N5 C00J 177.9(12) . . . . ?
C00Q C00R N5 C00Y -2(2) . . . . ?
C00Q C00R N6 C00O -177.8(13) . . . . ?
C00Q C010 N3 C00T 2.5(15) . . . . ?
C00Q C010 N3 Cu -172.5(9) . . . . ?
C00R C00Q C010 C00I 1(2) . . . . ?
C00R C00Q C010 N3 -179.7(12) . . . . ?
C00R C00Q C016 C00T 178.1(14) . . . . ?
C00S C00X C014 C01A -179.4(13) . . . . ?
C00S C00X C014 C01T 2(2) . . . . ?
C00T C00G C00M C018 -177.1(13) . . . . ?
C00T C00G C00M N4 1(2) . . . . ?
C00T C00G C00W C01T -113.7(15) . . . . ?
C00T C00G C00W C017 69.1(19) . . . . ?
C00V C00Z N8 C00O -2(2) . . . . ?
C00W C00G C00M C018 2(2) . . . . ?
C00W C00G C00M N4 -179.7(13) . . . . ?
C00W C00G C00T C016 4(2) . . . . ?
C00W C00G C00T N3 -179.0(13) . . . . ?
C00W C01T C014 C00X -2(2) . . . . ?
C00W C01T C014 C01A 179.7(13) . . . . ?
C00X C00S C01K C02D -51.4(19) . . . . ?
C00X C00S C01K C026 -169.7(13) . . . . ?
C00X C00S C01K C028 70.2(18) . . . . ?
C00X C00S C017 C00W -3(2) . . . . ?
C00Y C00I C00N C01J 3(2) . . . . ?
C00Y C00I C00N N2 178.1(13) . . . . ?
C00Y C00I C010 C00Q -8.7(19) . . . . ?
C00Y C00I C010 N3 172.6(13) . . . . ?
C00Z C00V N7 C00J 0(2) . . . . ?
C01B C01L C01P C00Y -173.1(13) . . . . ?
C01B C01L C01S C00U -178.8(13) . . . . ?
C01B C01L C01S O3 2(2) . . . . ?
C01C C01N C018 C00M -3.8(17) . . . . ?
C01C C011 C019 C01F -125.1(16) . . . . ?
C01C C011 C019 C01X 55.3(19) . . . . ?
C01D C011 C019 C01F 58(2) . . . . ?
C01D C011 C019 C01X -121.5(16) . . . . ?
C01E C00U C01H C00Y 170.4(13) . . . . ?
C01E C00U C01S C01L 178.8(13) . . . . ?
C01E C00U C01S O3 -2(2) . . . . ?
C01G C013 N2 C00N 3.8(15) . . . . ?
C01G C013 N2 Cu 175.7(8) . . . . ?
C01H C00U C01E C02G -111.5(16) . . . . ?
C01H C00U C01E C02I 124.5(16) . . . . ?
C01H C00U C01E C024 6(2) . . . . ?
C01H C00U C01S C01L -3(2) . . . . ?
C01H C00U C01S O3 176.5(15) . . . . ?
C01H C00Y C01P C01L -12(2) . . . . ?
C01H C00Y N5 C00J 56.4(18) . . . . ?
C01H C00Y N5 C00R -123.6(15) . . . . ?
C01J C00N N2 C013 -2.1(16) . . . . ?
C01J C00N N2 Cu -173.2(9) . . . . ?
C01J C01G C013 C00L 177.2(13) . . . . ?
C01J C01G C013 N2 -4.4(16) . . . . ?
C01K C00S C00X C014 178.9(14) . . . . ?
C01K C00S C00X O4 -3(2) . . . . ?
C01K C00S C017 C00W 178.0(14) . . . . ?
C01M C01U C01X C019 0(2) . . . . ?
C01M C01U C027 C02O -69(2) . . . . ?
C01M C01U C027 C02P 54(2) . . . . ?
C01M C01U C027 C02Q 175.4(15) . . . . ?
C01N C01C C011 C01D -175.5(14) . . . . ?
C01N C01C C011 C019 8(2) . . . . ?
C01N C01C N4 C00M -2.3(15) . . . . ?
C01N C01C N4 Cu 177.4(9) . . . . ?
C01O C00L C01R C02F -102.8(17) . . . . ?
C01O C00L C01R C022 78.3(18) . . . . ?
C01O C00L C013 C01G -176.6(13) . . . . ?
C01O C00L C013 N2 6(2) . . . . ?
C01O C02E C023 C01D 1.4(17) . . . . ?
C01P C00Y C01H C00U 15(2) . . . . ?
C01P C00Y N5 C00J -65.4(18) . . . . ?
C01P C00Y N5 C00R 114.6(15) . . . . ?
C01P C01L C01S C00U 5(2) . . . . ?
C01P C01L C01S O3 -174.1(15) . . . . ?
C01Q C00V C00Z C020 -5(2) . . . . ?
C01Q C00V C00Z N8 176.4(14) . . . . ?
C01Q C00V N7 C00J -176.1(13) . . . . ?
C01R C00L C01O C02E -8(2) . . . . ?
C01R C00L C01O N1 178.0(14) . . . . ?
C01R C00L C013 C01G 5(2) . . . . ?
C01R C00L C013 N2 -172.7(15) . . . . ?
C01S C00U C01E C02G 66.5(17) . . . . ?
C01S C00U C01E C02I -57.5(18) . . . . ?
C01S C00U C01E C024 -175.6(13) . . . . ?
C01S C00U C01H C00Y -8(2) . . . . ?
C01S C01L C01P C00Y 3(2) . . . . ?
C01T C00W C017 C00S 4(2) . . . . ?
C01U C01M C015 C01F 9(2) . . . . ?
C01U C01M C015 C01V -175.2(15) . . . . ?
C01U C01X C019 C01F 2(2) . . . . ?
C01U C01X C019 C011 -178.1(13) . . . . ?
C01W C02B C02K C02M -64(2) . . . . ?
C01W C02B C02K C02U 178.1(17) . . . . ?
C01W C02B C02K C02Z 53(2) . . . . ?
C01W C02B C022 C01R 5(2) . . . . ?
C01W C02C C02F C01R 2(2) . . . . ?
C01W C02C C02S C02T 55(2) . . . . ?
C01W C02C C02S C02Y 178.2(17) . . . . ?
C01W C02C C02S C030 -62(2) . . . . ?
C01X C01U C027 C02O 115.2(16) . . . . ?
C01X C01U C027 C02P -122.3(16) . . . . ?
C01X C01U C027 C02Q -1(2) . . . . ?
C01Y C01A C014 C00X 172.3(14) . . . . ?
C01Y C01A C014 C01T -9.3(19) . . . . ?
C01Z C01B C01L C01P -6.4(19) . . . . ?
C01Z C01B C01L C01S 178.0(13) . . . . ?
C02A C01A C014 C00X 53.3(18) . . . . ?
C02A C01A C014 C01T -128.4(14) . . . . ?
C02B C01W C02C C02F 2(2) . . . . ?
C02B C01W C02C C02S -178.2(16) . . . . ?
C02C C01W C02B C02K 177.8(15) . . . . ?
C02C C01W C02B C022 -6(2) . . . . ?
C02E C01O N1 C01D -1.4(16) . . . . ?
C02E C01O N1 Cu -177.1(9) . . . . ?
C02F C01R C022 C02B -1(2) . . . . ?
C02F C02C C02S C02T -125.3(18) . . . . ?
C02F C02C C02S C02Y -2(2) . . . . ?
C02F C02C C02S C030 117.9(18) . . . . ?
C02H C01V C015 C01F -6(2) . . . . ?
C02H C01V C015 C01M 178.7(15) . . . . ?
C02J C01B C01L C01P 111.5(15) . . . . ?
C02J C01B C01L C01S -64.1(17) . . . . ?
C02K C02B C022 C01R -178.2(14) . . . . ?
C02L C01V C015 C01F -124.6(16) . . . . ?
C02L C01V C015 C01M 60(2) . . . . ?
C02N C01V C015 C01F 112.0(17) . . . . ?
C02N C01V C015 C01M -64(2) . . . . ?
C02S C02C C02F C01R -177.6(15) . . . . ?
C010 C00I C00N C01J -179.2(13) . . . . ?
C010 C00I C00N N2 -5(2) . . . . ?
C010 C00I C00Y C01H 125.7(14) . . . . ?
C010 C00I C00Y C01P -106.7(14) . . . . ?
C010 C00I C00Y N5 9.6(17) . . . . ?
C010 C00Q C00R N5 4(2) . . . . ?
C010 C00Q C00R N6 -175.2(13) . . . . ?
C010 C00Q C016 C00T 0.2(15) . . . . ?
C011 C01C C01N C018 178.4(15) . . . . ?
C011 C01C N4 C00M -177.0(14) . . . . ?
C011 C01C N4 Cu 3(2) . . . . ?
C011 C01D C023 C02E -175.8(15) . . . . ?
C011 C01D N1 C01O 175.8(14) . . . . ?
C011 C01D N1 Cu -9(2) . . . . ?
C013 C00L C01O C02E 173.4(13) . . . . ?
C013 C00L C01O N1 0(2) . . . . ?
C013 C00L C01R C02F 75(2) . . . . ?
C013 C00L C01R C022 -103.5(17) . . . . ?
C013 C01G C01J C00N 3.1(16) . . . . ?
C015 C01F C019 C01X 1(2) . . . . ?
C015 C01F C019 C011 -178.4(14) . . . . ?
C015 C01M C01U C01X -6(2) . . . . ?
C015 C01M C01U C027 178.1(15) . . . . ?
C016 C00Q C00R N5 -173.4(13) . . . . ?
C016 C00Q C00R N6 7(2) . . . . ?
C016 C00Q C010 C00I 179.4(12) . . . . ?
C016 C00Q C010 N3 -1.7(16) . . . . ?
C016 C00T N3 C010 -2.2(15) . . . . ?
C016 C00T N3 Cu 172.7(9) . . . . ?
C017 C00S C00X C014 0(2) . . . . ?
C017 C00S C00X O4 178.3(12) . . . . ?
C017 C00S C01K C02D 127.3(15) . . . . ?
C017 C00S C01K C026 9(2) . . . . ?
C017 C00S C01K C028 -111.1(16) . . . . ?
C017 C00W C01T C014 -1(2) . . . . ?
C018 C00M N4 C01C 0.2(15) . . . . ?
C018 C00M N4 Cu -179.6(9) . . . . ?
C019 C01F C015 C01M -7(2) . . . . ?
C019 C01F C015 C01V 177.3(14) . . . . ?
C020 C00Z N8 C00O 179.3(13) . . . . ?
C022 C01R C02F C02C -3(2) . . . . ?
C022 C02B C02K C02M 119.5(15) . . . . ?
C022 C02B C02K C02U 2(2) . . . . ?
C022 C02B C02K C02Z -123.3(17) . . . . ?
C023 C01D C011 C01C 177.5(15) . . . . ?
C023 C01D C011 C019 -6(2) . . . . ?
C023 C01D N1 C01O 2.2(15) . . . . ?
C023 C01D N1 Cu 177.7(9) . . . . ?
C025 C01B C01L C01P -131.5(14) . . . . ?
C025 C01B C01L C01S 52.9(18) . . . . ?
C027 C01U C01X C019 176.1(14) . . . . ?
C029 C01A C014 C00X -67.4(17) . . . . ?
C029 C01A C014 C01T 111.0(15) . . . . ?
N1 C01D C011 C01C 5(2) . . . . ?
N1 C01D C011 C019 -178.2(13) . . . . ?
N1 C01D C023 C02E -2.3(17) . . . . ?
N1 C01O C02E C023 0.0(17) . . . . ?
N2 C00N C01J C01G -0.7(16) . . . . ?
N3 C00T C016 C00Q 1.3(16) . . . . ?
N4 C00M C018 C01N 2.3(16) . . . . ?
N4 C01C C01N C018 4.0(17) . . . . ?
N4 C01C C011 C01D -2(2) . . . . ?
N4 C01C C011 C019 -178.7(12) . . . . ?
N5 C00J C00O N6 0.2(16) . . . . ?
N5 C00J C00O N8 177.4(13) . . . . ?
N5 C00J N7 C00V -178.5(13) . . . . ?
N5 C00R N6 C00O 2.9(15) . . . . ?
N5 C00Y C01H C00U -101.0(16) . . . . ?
N5 C00Y C01P C01L 103.6(16) . . . . ?
N6 C00O N8 C00Z 178.9(14) . . . . ?
N6 C00R N5 C00J -2.7(15) . . . . ?
N6 C00R N5 C00Y 177.3(12) . . . . ?
N7 C00J C00O N6 -179.4(13) . . . . ?
N7 C00J C00O N8 -2(2) . . . . ?
N7 C00J N5 C00R -179.0(14) . . . . ?
N7 C00J N5 C00Y 1(2) . . . . ?
N7 C00V C00Z C020 179.8(14) . . . . ?
N7 C00V C00Z N8 1(2) . . . . ?
N8 C00O N6 C00R -178.9(14) . . . . ?
O1 C01M C01U C01X -177.9(13) . . . . ?
O1 C01M C01U C027 6(2) . . . . ?
O1 C01M C015 C01F -179.0(13) . . . . ?
O1 C01M C015 C01V -3(2) . . . . ?
O2 C01W C02B C02K 3(3) . . . . ?
O2 C01W C02B C022 179.5(15) . . . . ?
O2 C01W C02C C02F 177.6(14) . . . . ?
O2 C01W C02C C02S -3(2) . . . . ?
O4 C00X C014 C01A 2(2) . . . . ?
O4 C00X C014 C01T -175.9(12) . . . . ?

loop_
_smtbx_masks_void_nr
_smtbx_masks_void_average_x
_smtbx_masks_void_average_y
_smtbx_masks_void_average_z
_smtbx_masks_void_volume
_smtbx_masks_void_count_electrons
_smtbx_masks_void_content
1 0.208 0.165 0.319 170.0 10.0 ?
2 0.208 0.335 0.819 170.0 10.0 ?
3 -0.208 0.665 0.181 170.0 9.6 ?
4 -0.208 0.835 0.681 170.0 9.6 ?
